data_4350827
loop_
_publ_author_name
'Michael B\"ohme'
'Aleksej Jochim'
'Micha\/l Rams'
'Thomas Lohmiller'
'Stefan Suckert'
'Alexander Schnegg'
'Winfried Plass'
'Christian N\"ather'

_publ_contact_author 'Christian N\"ather'
_publ_contact_author_email cnaether@ac.uni-kiel.de
_publ_section_title
;
 Variation of the Chain Geometry in Isomeric 1D Co(NCS)2 Coordination
 Polymers and Their Influence on the Magnetic Properties
;
_journal_coden_ASTM INOCAJ
_journal_issue 8
_journal_name_full 'Inorganic Chemistry'
_journal_page_first 5325
_journal_page_last 5338
_journal_paper_doi 10.1021/acs.inorgchem.9b03357
_journal_volume 59
_journal_year 2020
_chemical_formula_moiety 'C12 H8 Cl2 Co N4 S2'
_chemical_formula_sum 'C12 H8 Cl2 Co N4 S2'
_chemical_formula_weight 402.17
_space_group_crystal_system monoclinic
_space_group_IT_number 15
_space_group_name_Hall '-C 2yc'
_space_group_name_H-M_alt 'C 1 2/c 1'
_atom_sites_solution_hydrogens geom
_audit_creation_method SHELXL-2014/7
_cell_angle_alpha 90
_cell_angle_beta 115.790(5)
_cell_angle_gamma 90
_cell_formula_units_Z 8
_cell_length_a 20.3687(11)
_cell_length_b 8.8343(5)
_cell_length_c 18.9769(9)
_cell_measurement_reflns_used 14917
_cell_measurement_temperature 200(2)
_cell_measurement_theta_max 27.095
_cell_measurement_theta_min 2.384
_cell_volume 3074.6(3)
_computing_structure_refinement 'SHELXL-2014/7 (Sheldrick, 2014)'
_diffrn_ambient_temperature 200(2)
_diffrn_measured_fraction_theta_full 0.997
_diffrn_measured_fraction_theta_max 0.998
_diffrn_measurement_device_type 'STOE IPDS-1'
_diffrn_measurement_method 'Phi scans'
_diffrn_radiation_type MoK\a
_diffrn_radiation_wavelength 0.71073
_diffrn_reflns_av_R_equivalents 0.0567
_diffrn_reflns_av_unetI/netI 0.0344
_diffrn_reflns_Laue_measured_fraction_full 0.997
_diffrn_reflns_Laue_measured_fraction_max 0.998
_diffrn_reflns_limit_h_max 26
_diffrn_reflns_limit_h_min -26
_diffrn_reflns_limit_k_max 11
_diffrn_reflns_limit_k_min -11
_diffrn_reflns_limit_l_max 24
_diffrn_reflns_limit_l_min -24
_diffrn_reflns_number 14917
_diffrn_reflns_point_group_measured_fraction_full 0.997
_diffrn_reflns_point_group_measured_fraction_max 0.998
_diffrn_reflns_theta_full 25.242
_diffrn_reflns_theta_max 27.095
_diffrn_reflns_theta_min 2.384
_exptl_absorpt_coefficient_mu 1.731
_exptl_absorpt_correction_T_max 0.776
_exptl_absorpt_correction_T_min 0.687
_exptl_absorpt_correction_type numerical
_exptl_absorpt_process_details 'X-Shape and X-Red 32 (STOE, 2008)'
_exptl_crystal_density_diffrn 1.738
_exptl_crystal_description block
_exptl_crystal_F_000 1608
_exptl_crystal_size_max 0.2145
_exptl_crystal_size_mid 0.1692
_exptl_crystal_size_min 0.1271
_refine_diff_density_max 0.398
_refine_diff_density_min -0.487
_refine_diff_density_rms 0.079
_refine_ls_extinction_coef 0.0014(3)
_refine_ls_extinction_expression Fc^*^=kFc[1+0.001xFc^2^\l^3^/sin(2\q)]^-1/4^
_refine_ls_extinction_method 'SHELXL-2014/7 (Sheldrick 2014'
_refine_ls_goodness_of_fit_ref 1.024
_refine_ls_hydrogen_treatment constr
_refine_ls_matrix_type full
_refine_ls_number_parameters 193
_refine_ls_number_reflns 3397
_refine_ls_number_restraints 0
_refine_ls_restrained_S_all 1.024
_refine_ls_R_factor_all 0.0554
_refine_ls_R_factor_gt 0.0391
_refine_ls_shift/su_max 0.000
_refine_ls_shift/su_mean 0.000
_refine_ls_structure_factor_coef Fsqd
_refine_ls_weighting_details 'w=1/[\s^2^(Fo^2^)+(0.0511P)^2^+3.5368P] where P=(Fo^2^+2Fc^2^)/3'
_refine_ls_weighting_scheme calc
_refine_ls_wR_factor_gt 0.0874
_refine_ls_wR_factor_ref 0.0947
_reflns_Friedel_coverage 0.000
_reflns_Friedel_fraction_full .
_reflns_Friedel_fraction_max .
_reflns_number_gt 2660
_reflns_number_total 3397
_reflns_threshold_expression 'I > 2\s(I)'
_cod_data_source_file 3I.cif
_cod_data_source_block jw1340
_cod_original_sg_symbol_H-M 'C 2/c'
_cod_database_code 4350827
_shelx_shelxl_version_number 2014/7
_shelx_space_group_comment
;
The symmetry employed for this shelxl refinement is uniquely defined
by the following loop, which should always be used as a source of
symmetry information in preference to the above space-group names.
They are only intended as comments.
;

loop_
_space_group_symop_operation_xyz
'x, y, z'
'-x, y, -z+1/2'
'x+1/2, y+1/2, z'
'-x+1/2, y+1/2, -z+1/2'
'-x, -y, -z'
'x, -y, z-1/2'
'-x+1/2, -y+1/2, -z'
'x+1/2, -y+1/2, z-1/2'

loop_
_atom_site_label
_atom_site_type_symbol
_atom_site_fract_x
_atom_site_fract_y
_atom_site_fract_z
_atom_site_U_iso_or_equiv
_atom_site_adp_type
_atom_site_occupancy
_atom_site_site_symmetry_order
_atom_site_calc_flag
_atom_site_refinement_flags_posn
_atom_site_refinement_flags_adp
_atom_site_refinement_flags_occupancy
_atom_site_disorder_assembly
_atom_site_disorder_group
Co1 Co 0.0000 0.47776(6) 0.2500 0.02338(15) Uani 1 2 d S T P . .
Co2 Co 0.2500 0.2500 0.5000 0.02178(14) Uani 1 2 d S . P . .
N1 N 0.19476(13) 0.2625(3) 0.38021(13) 0.0261(5) Uani 1 1 d . . . . .
C1 C 0.14817(15) 0.2669(3) 0.31712(16) 0.0245(5) Uani 1 1 d . . . . .
S1 S 0.08123(4) 0.27264(9) 0.22873(4) 0.03241(19) Uani 1 1 d . . . . .
N2 N 0.05707(13) 0.4729(3) 0.37022(13) 0.0271(5) Uani 1 1 d . . . . .
C2 C 0.10269(14) 0.4610(3) 0.43383(16) 0.0224(5) Uani 1 1 d . . . . .
S2 S 0.16736(4) 0.44285(8) 0.52305(4) 0.02738(17) Uani 1 1 d . . . . .
N11 N 0.07242(12) 0.6535(3) 0.24525(14) 0.0264(5) Uani 1 1 d . . . . .
C11 C 0.10235(18) 0.7526(3) 0.30499(19) 0.0339(7) Uani 1 1 d . . . . .
H11 H 0.0872 0.7495 0.3457 0.041 Uiso 1 1 calc R U . . .
C12 C 0.15393(18) 0.8583(4) 0.30964(18) 0.0357(7) Uani 1 1 d . . . . .
H12 H 0.1746 0.9253 0.3530 0.043 Uiso 1 1 calc R U . . .
C13 C 0.17461(15) 0.8637(3) 0.24934(16) 0.0276(6) Uani 1 1 d . . . . .
C14 C 0.14353(16) 0.7664(3) 0.18655(17) 0.0293(6) Uani 1 1 d . . . . .
H14 H 0.1562 0.7707 0.1440 0.035 Uiso 1 1 calc R U . . .
C15 C 0.09308(15) 0.6617(3) 0.18775(16) 0.0282(6) Uani 1 1 d . . . . .
H15 H 0.0723 0.5925 0.1454 0.034 Uiso 1 1 calc R U . . .
Cl1 Cl 0.24197(4) 0.98870(10) 0.25537(5) 0.0408(2) Uani 1 1 d . . . . .
N21 N 0.32380(12) 0.4336(3) 0.50113(13) 0.0251(5) Uani 1 1 d . . . . .
C21 C 0.30022(16) 0.5425(3) 0.44704(18) 0.0311(6) Uani 1 1 d . . . . .
H21 H 0.2499 0.5435 0.4116 0.037 Uiso 1 1 calc R U . . .
C22 C 0.34445(17) 0.6546(3) 0.43922(18) 0.0340(6) Uani 1 1 d . . . . .
H22 H 0.3254 0.7292 0.3993 0.041 Uiso 1 1 calc R U . . .
C23 C 0.41747(16) 0.6532(3) 0.49193(17) 0.0279(6) Uani 1 1 d . . . . .
C24 C 0.44334(15) 0.5428(3) 0.54929(17) 0.0301(6) Uani 1 1 d . . . . .
H24 H 0.4932 0.5410 0.5862 0.036 Uiso 1 1 calc R U . . .
C25 C 0.39501(15) 0.4350(4) 0.55167(17) 0.0299(6) Uani 1 1 d . . . . .
H25 H 0.4129 0.3586 0.5907 0.036 Uiso 1 1 calc R U . . .
Cl2 Cl 0.47650(4) 0.78655(9) 0.48485(5) 0.03568(19) Uani 1 1 d . . . . .

loop_
_atom_site_aniso_label
_atom_site_aniso_U_11
_atom_site_aniso_U_22
_atom_site_aniso_U_33
_atom_site_aniso_U_23
_atom_site_aniso_U_13
_atom_site_aniso_U_12
Co1 0.0197(2) 0.0261(3) 0.0186(2) 0.000 0.00301(19) 0.000
Co2 0.0184(2) 0.0247(3) 0.0182(2) 0.00086(19) 0.00417(19) 0.0002(2)
N1 0.0245(11) 0.0302(12) 0.0197(11) 0.0030(9) 0.0060(9) 0.0044(9)
C1 0.0247(13) 0.0250(13) 0.0247(13) -0.0015(10) 0.0117(11) 0.0002(10)
S1 0.0293(4) 0.0378(4) 0.0202(3) -0.0040(3) 0.0015(3) 0.0067(3)
N2 0.0229(10) 0.0334(13) 0.0198(11) -0.0005(9) 0.0045(9) 0.0014(10)
C2 0.0223(12) 0.0193(12) 0.0250(12) 0.0003(10) 0.0096(10) 0.0008(10)
S2 0.0241(3) 0.0333(4) 0.0183(3) -0.0018(3) 0.0033(3) 0.0049(3)
N11 0.0228(11) 0.0281(12) 0.0277(11) -0.0051(10) 0.0104(9) -0.0028(9)
C11 0.0403(16) 0.0341(15) 0.0337(15) -0.0120(13) 0.0220(14) -0.0109(13)
C12 0.0426(17) 0.0333(15) 0.0329(15) -0.0116(13) 0.0179(14) -0.0103(14)
C13 0.0225(12) 0.0275(13) 0.0306(14) 0.0000(12) 0.0096(11) 0.0029(11)
C14 0.0306(14) 0.0318(14) 0.0262(13) -0.0016(11) 0.0129(11) 0.0023(12)
C15 0.0282(13) 0.0311(14) 0.0233(13) -0.0051(11) 0.0094(11) -0.0037(11)
Cl1 0.0377(4) 0.0440(4) 0.0459(4) -0.0080(4) 0.0230(3) -0.0152(3)
N21 0.0227(11) 0.0257(11) 0.0245(11) 0.0010(9) 0.0081(9) -0.0018(9)
C21 0.0260(13) 0.0289(14) 0.0324(14) 0.0038(12) 0.0070(12) -0.0023(11)
C22 0.0370(16) 0.0282(14) 0.0312(14) 0.0043(12) 0.0096(12) -0.0033(13)
C23 0.0306(14) 0.0263(13) 0.0308(13) -0.0056(11) 0.0172(12) -0.0039(11)
C24 0.0234(13) 0.0350(15) 0.0314(14) -0.0026(12) 0.0115(11) -0.0019(12)
C25 0.0243(13) 0.0329(15) 0.0311(14) 0.0014(12) 0.0107(12) 0.0004(12)
Cl2 0.0367(4) 0.0326(4) 0.0429(4) -0.0054(3) 0.0221(3) -0.0094(3)

loop_
_atom_type_symbol
_atom_type_description
_atom_type_scat_dispersion_real
_atom_type_scat_dispersion_imag
_atom_type_scat_source
C C 0.0033 0.0016 'International Tables Vol C Tables 4.2.6.8 and 6.1.1.4'
H H 0.0000 0.0000 'International Tables Vol C Tables 4.2.6.8 and 6.1.1.4'
Cl Cl 0.1484 0.1585 'International Tables Vol C Tables 4.2.6.8 and 6.1.1.4'
N N 0.0061 0.0033 'International Tables Vol C Tables 4.2.6.8 and 6.1.1.4'
Co Co 0.3494 0.9721 'International Tables Vol C Tables 4.2.6.8 and 6.1.1.4'
S S 0.1246 0.1234 'International Tables Vol C Tables 4.2.6.8 and 6.1.1.4'

loop_
_geom_angle_atom_site_label_1
_geom_angle_atom_site_label_2
_geom_angle_atom_site_label_3
_geom_angle
_geom_angle_site_symmetry_1
_geom_angle_site_symmetry_3
N2 Co1 N2 177.59(14) 2 .
N2 Co1 N11 92.02(9) 2 .
N2 Co1 N11 89.70(9) . .
N2 Co1 N11 89.70(9) 2 2
N2 Co1 N11 92.02(9) . 2
N11 Co1 N11 88.67(12) . 2
N2 Co1 S1 93.82(7) 2 2
N2 Co1 S1 84.50(7) . 2
N11 Co1 S1 174.03(6) . 2
N11 Co1 S1 90.12(6) 2 2
N2 Co1 S1 84.50(7) 2 .
N2 Co1 S1 93.82(7) . .
N11 Co1 S1 90.12(6) . .
N11 Co1 S1 174.03(6) 2 .
S1 Co1 S1 91.68(4) 2 .
N1 Co2 N1 180.00(13) . 7_556
N1 Co2 N21 90.81(9) . .
N1 Co2 N21 89.19(9) 7_556 .
N1 Co2 N21 89.19(9) . 7_556
N1 Co2 N21 90.81(9) 7_556 7_556
N21 Co2 N21 180.0 . 7_556
N1 Co2 S2 93.96(7) . .
N1 Co2 S2 86.04(7) 7_556 .
N21 Co2 S2 90.29(6) . .
N21 Co2 S2 89.71(6) 7_556 .
N1 Co2 S2 86.04(7) . 7_556
N1 Co2 S2 93.96(7) 7_556 7_556
N21 Co2 S2 89.71(6) . 7_556
N21 Co2 S2 90.29(6) 7_556 7_556
S2 Co2 S2 180.0 . 7_556
C1 N1 Co2 162.1(2) . .
N1 C1 S1 178.9(3) . .
C1 S1 Co1 99.49(10) . .
C2 N2 Co1 163.9(2) . .
N2 C2 S2 179.4(3) . .
C2 S2 Co2 100.43(9) . .
C15 N11 C11 117.7(2) . .
C15 N11 Co1 122.41(19) . .
C11 N11 Co1 119.73(19) . .
N11 C11 C12 123.1(3) . .
N11 C11 H11 118.5 . .
C12 C11 H11 118.5 . .
C11 C12 C13 117.9(3) . .
C11 C12 H12 121.0 . .
C13 C12 H12 121.0 . .
C14 C13 C12 120.2(3) . .
C14 C13 Cl1 120.6(2) . .
C12 C13 Cl1 119.2(2) . .
C13 C14 C15 117.7(3) . .
C13 C14 H14 121.1 . .
C15 C14 H14 121.1 . .
N11 C15 C14 123.3(3) . .
N11 C15 H15 118.3 . .
C14 C15 H15 118.3 . .
C21 N21 C25 117.2(2) . .
C21 N21 Co2 120.48(18) . .
C25 N21 Co2 122.2(2) . .
N21 C21 C22 124.3(3) . .
N21 C21 H21 117.9 . .
C22 C21 H21 117.9 . .
C23 C22 C21 117.3(3) . .
C23 C22 H22 121.3 . .
C21 C22 H22 121.3 . .
C24 C23 C22 119.8(3) . .
C24 C23 Cl2 120.1(2) . .
C22 C23 Cl2 120.1(2) . .
C23 C24 C25 118.5(3) . .
C23 C24 H24 120.7 . .
C25 C24 H24 120.7 . .
N21 C25 C24 123.0(3) . .
N21 C25 H25 118.5 . .
C24 C25 H25 118.5 . .

loop_
_geom_bond_atom_site_label_1
_geom_bond_atom_site_label_2
_geom_bond_distance
_geom_bond_site_symmetry_2
Co1 N2 2.062(2) 2
Co1 N2 2.062(2) .
Co1 N11 2.170(2) .
Co1 N11 2.170(2) 2
Co1 S1 2.6010(8) 2
Co1 S1 2.6010(8) .
Co2 N1 2.054(2) .
Co2 N1 2.054(2) 7_556
Co2 N21 2.205(2) .
Co2 N21 2.205(2) 7_556
Co2 S2 2.5628(7) .
Co2 S2 2.5628(7) 7_556
N1 C1 1.161(4) .
C1 S1 1.639(3) .
N2 C2 1.164(4) .
C2 S2 1.639(3) .
N11 C15 1.331(4) .
N11 C11 1.350(4) .
C11 C12 1.379(4) .
C11 H11 0.9500 .
C12 C13 1.381(4) .
C12 H12 0.9500 .
C13 C14 1.380(4) .
C13 Cl1 1.726(3) .
C14 C15 1.390(4) .
C14 H14 0.9500 .
C15 H15 0.9500 .
N21 C21 1.335(4) .
N21 C25 1.347(4) .
C21 C22 1.389(4) .
C21 H21 0.9500 .
C22 C23 1.385(4) .
C22 H22 0.9500 .
C23 C24 1.384(4) .
C23 Cl2 1.730(3) .
C24 C25 1.384(4) .
C24 H24 0.9500 .
C25 H25 0.9500 .

loop_
_geom_hbond_atom_site_label_D
_geom_hbond_atom_site_label_H
_geom_hbond_atom_site_label_A
_geom_hbond_distance_DH
_geom_hbond_distance_HA
_geom_hbond_distance_DA
_geom_hbond_angle_DHA
_geom_hbond_site_symmetry_A
C11 H11 N2 0.95 2.61 3.080(4) 110.9 .
C21 H21 N1 0.95 2.68 3.158(4) 111.5 .
